data_7057517
loop_
_publ_author_name
'Rajput, Amit'
'Kumar, Akhilesh'
'Sengupta, Arunava'
'Tyagi, Priyanka'
'Arora, Himanshu'

_publ_section_title
;
 Copper (ii) dimers stabilized by bis(phenol) amine ligands: theoretical
 and experimental insights
;
_journal_issue 15
_journal_name_full 'New Journal of Chemistry'
_journal_page_first 12621
_journal_paper_doi 10.1039/C8NJ02591F
_journal_volume 42
_journal_year 2018
_chemical_formula_moiety 'C64 H92 Cu2 N2 O6'
_chemical_formula_sum 'C64 H96 Cu2 N2 O6'
_chemical_formula_weight 1116.50
_space_group_crystal_system orthorhombic
_space_group_IT_number 54
_space_group_name_Hall '-P 2a 2ac'
_space_group_name_H-M_alt 'P c c a'
_symmetry_space_group_name_Hall '-P 2a 2ac'
_symmetry_space_group_name_H-M 'P c c a'
_atom_sites_solution_hydrogens geom
_atom_sites_solution_primary direct
_audit_creation_date 2018-04-05
_audit_creation_method
;
Olex2 1.2
(compiled 2017.08.10 svn.r3458 for OlexSys, GUI svn.r5381)
;
_audit_update_record
;
2018-04-06 deposited with the CCDC.
2018-06-18 downloaded from the CCDC.
;
_cell_angle_alpha 90
_cell_angle_beta 90
_cell_angle_gamma 90
_cell_formula_units_Z 4
_cell_length_a 28.982(6)
_cell_length_b 10.862(2)
_cell_length_c 19.143(4)
_cell_measurement_reflns_used 4004
_cell_measurement_temperature 100(2)
_cell_measurement_theta_max 28.34
_cell_measurement_theta_min 2.13
_cell_volume 6026(2)
_computing_cell_refinement 'Bruker SMART'
_computing_data_collection 'Bruker SMART APEX'
_computing_data_reduction 'Bruker SAINT PLUS'
_computing_molecular_graphics 'Olex2 (Dolomanov et al., 2009)'
_computing_publication_material 'Olex2 (Dolomanov et al., 2009)'
_computing_structure_refinement 'ShelXL (Sheldrick, 2015)'
_computing_structure_solution 'SIR2004 (Burla et al., 2007)'
_diffrn_ambient_temperature 100(2)
_diffrn_measured_fraction_theta_full 0.998
_diffrn_measured_fraction_theta_max 0.998
_diffrn_measurement_device_type 'CCD area detector'
_diffrn_measurement_method 'phi and omega scan'
_diffrn_radiation_type MoK\a
_diffrn_radiation_wavelength 0.71073
_diffrn_reflns_av_R_equivalents 0.1234
_diffrn_reflns_av_unetI/netI 0.0882
_diffrn_reflns_Laue_measured_fraction_full 0.998
_diffrn_reflns_Laue_measured_fraction_max 0.998
_diffrn_reflns_limit_h_max 36
_diffrn_reflns_limit_h_min -26
_diffrn_reflns_limit_k_max 13
_diffrn_reflns_limit_k_min -13
_diffrn_reflns_limit_l_max 23
_diffrn_reflns_limit_l_min -23
_diffrn_reflns_number 32905
_diffrn_reflns_point_group_measured_fraction_full 0.998
_diffrn_reflns_point_group_measured_fraction_max 0.998
_diffrn_reflns_theta_full 25.242
_diffrn_reflns_theta_max 26.372
_diffrn_reflns_theta_min 2.241
_exptl_absorpt_coefficient_mu 0.756
_exptl_absorpt_correction_T_max 0.9282
_exptl_absorpt_correction_T_min 0.8635
_exptl_absorpt_correction_type empirical
_exptl_absorpt_process_details SADABS
_exptl_crystal_colour brown
_exptl_crystal_colour_primary brown
_exptl_crystal_density_diffrn 1.231
_exptl_crystal_density_method 'not measured'
_exptl_crystal_description block
_exptl_crystal_F_000 2400
_exptl_crystal_size_max 0.2
_exptl_crystal_size_mid 0.1
_exptl_crystal_size_min 0.1
_refine_diff_density_max 1.312
_refine_diff_density_min -0.602
_refine_diff_density_rms 0.128
_refine_ls_extinction_method none
_refine_ls_goodness_of_fit_ref 1.034
_refine_ls_hydrogen_treatment constr
_refine_ls_matrix_type full
_refine_ls_number_parameters 343
_refine_ls_number_reflns 6165
_refine_ls_number_restraints 0
_refine_ls_restrained_S_all 1.034
_refine_ls_R_factor_all 0.1112
_refine_ls_R_factor_gt 0.0663
_refine_ls_shift/su_max 0.000
_refine_ls_shift/su_mean 0.000
_refine_ls_structure_factor_coef Fsqd
_refine_ls_weighting_details 'w=1/[\s^2^(Fo^2^)+(0.1017P)^2^+3.7134P] where P=(Fo^2^+2Fc^2^)/3'
_refine_ls_weighting_scheme calc
_refine_ls_wR_factor_gt 0.1661
_refine_ls_wR_factor_ref 0.1959
_reflns_Friedel_coverage 0.000
_reflns_number_gt 4004
_reflns_number_total 6165
_reflns_threshold_expression 'I > 2\s(I)'
_cod_data_source_file c8nj02591f2.cif
_cod_data_source_block 4octc
_cod_depositor_comments
;
The following automatic conversions were performed:

'_exptl_absorpt_correction_type' value 'Empirical' changed to
'empirical' according to
/home/data/users/saulius/crontab/automatic-downloads/rss-feeds/RSC/lib/dictionaries/cif_core.dic
dictionary named 'cif_core.dic' version 2.4.2 from 2011-04-26.

Automatic conversion script
Id: cif_fix_values 4973 2017-02-22 13:04:09Z antanas 

 Adding full bibliography for 7057517--7057518.cif.
;
_cod_database_code 7057517
_shelxl_version_number 2014/6
_shelx_space_group_comment
;
The symmetry employed for this shelxl refinement is uniquely defined
by the following loop, which should always be used as a source of
symmetry information in preference to the above space-group names.
They are only intended as comments.
;
_shelx_estimated_absorpt_t_max 0.928
_shelx_estimated_absorpt_t_min 0.863
_olex2_refinement_description
;
1. Fixed Uiso
 At 1.2 times of:
  All C(H) groups, All C(H,H) groups
 At 1.5 times of:
  All C(H,H,H) groups
2. Others
 Fixed Sof: O3A(0.6) O3B(0.4)
3.a Secondary CH2 refined with riding coordinates:
 C15(H15A,H15B), C16(H16A,H16B), C18(H18A,H18B)
3.b Me refined with riding coordinates:
 C4(H4A,H4B,H4C), C5(H5A,H5B,H5C), C6(H6A,H6B,H6C), C10(H10A,H10B,H10C),
 C11(H11A,H11B,H11C), C12(H12A,H12B,H12C), C23(H23A,H23B,H23C), C24(H24A,H24B,
 H24C), C25(H25A,H25B,H25C), C29(H29A,H29B,H29C), C30(H30A,H30B,H30C), C31(H31A,
 H31B,H31C)
3.c Aromatic/amide H refined with riding coordinates:
 C7(H7), C13(H13), C26(H26), C32(H32)
;
_olex2_submission_special_instructions 'No special instructions were received'

loop_
_space_group_symop_operation_xyz
'x, y, z'
'-x+1/2, -y, z'
'x+1/2, -y, -z+1/2'
'-x, y, -z+1/2'
'-x, -y, -z'
'x-1/2, y, -z'
'-x-1/2, y, z-1/2'
'x, -y, z-1/2'

loop_
_atom_site_label
_atom_site_type_symbol
_atom_site_fract_x
_atom_site_fract_y
_atom_site_fract_z
_atom_site_U_iso_or_equiv
_atom_site_adp_type
_atom_site_occupancy
_atom_site_site_symmetry_order
_atom_site_calc_flag
_atom_site_refinement_flags_posn
_atom_site_refinement_flags_occupancy
_atom_site_disorder_assembly
_atom_site_disorder_group
Cu Cu 0.26323(2) 0.37933(4) 0.88795(3) 0.02623(19) Uani 1 1 d . . . .
O1 O 0.32019(9) 0.3252(3) 0.85618(15) 0.0323(7) Uani 1 1 d . . . .
O2 O 0.21048(8) 0.4630(2) 0.92875(13) 0.0228(6) Uani 1 1 d . . . .
N1 N 0.22403(11) 0.2884(3) 0.81551(16) 0.0240(7) Uani 1 1 d . . . .
C1 C 0.32939(13) 0.2467(4) 0.8048(2) 0.0263(9) Uani 1 1 d . . . .
C2 C 0.37358(13) 0.1883(4) 0.8009(2) 0.0280(9) Uani 1 1 d . . . .
C3 C 0.41150(14) 0.2171(4) 0.8538(2) 0.0365(10) Uani 1 1 d . . . .
C4 C 0.42230(16) 0.3534(5) 0.8543(3) 0.0501(13) Uani 1 1 d . . . .
H4A H 0.4467 0.3699 0.8886 0.075 Uiso 1 1 calc R . . .
H4B H 0.4327 0.3788 0.8078 0.075 Uiso 1 1 calc R . . .
H4C H 0.3945 0.3996 0.8670 0.075 Uiso 1 1 calc R . . .
C5 C 0.39517(17) 0.1742(6) 0.9275(2) 0.0560(15) Uani 1 1 d . . . .
H5A H 0.3883 0.0859 0.9263 0.084 Uiso 1 1 calc R . . .
H5B H 0.4196 0.1900 0.9617 0.084 Uiso 1 1 calc R . . .
H5C H 0.3673 0.2197 0.9407 0.084 Uiso 1 1 calc R . . .
C6 C 0.45705(15) 0.1492(5) 0.8376(3) 0.0462(13) Uani 1 1 d . . . .
H6A H 0.4515 0.0602 0.8368 0.069 Uiso 1 1 calc R . . .
H6B H 0.4687 0.1758 0.7920 0.069 Uiso 1 1 calc R . . .
H6C H 0.4799 0.1685 0.8738 0.069 Uiso 1 1 calc R . . .
C7 C 0.38123(13) 0.1086(4) 0.7457(2) 0.0273(9) Uani 1 1 d . . . .
H7 H 0.4109 0.0718 0.7422 0.033 Uiso 1 1 calc R . . .
C8 C 0.34852(14) 0.0781(4) 0.6946(2) 0.0296(9) Uani 1 1 d . . . .
C9 C 0.36149(14) -0.0063(4) 0.6341(2) 0.0336(10) Uani 1 1 d . . . .
C10 C 0.38134(16) -0.1277(4) 0.6618(3) 0.0426(11) Uani 1 1 d . . . .
H10A H 0.3895 -0.1811 0.6225 0.064 Uiso 1 1 calc R . . .
H10B H 0.4089 -0.1107 0.6898 0.064 Uiso 1 1 calc R . . .
H10C H 0.3582 -0.1688 0.6910 0.064 Uiso 1 1 calc R . . .
C11 C 0.39845(16) 0.0569(5) 0.5889(3) 0.0465(13) Uani 1 1 d . . . .
H11A H 0.4069 0.0029 0.5500 0.070 Uiso 1 1 calc R . . .
H11B H 0.3862 0.1346 0.5706 0.070 Uiso 1 1 calc R . . .
H11C H 0.4258 0.0736 0.6174 0.070 Uiso 1 1 calc R . . .
C12 C 0.32040(15) -0.0380(5) 0.5876(3) 0.0434(12) Uani 1 1 d . . . .
H12A H 0.3305 -0.0923 0.5497 0.065 Uiso 1 1 calc R . . .
H12B H 0.2968 -0.0799 0.6155 0.065 Uiso 1 1 calc R . . .
H12C H 0.3075 0.0377 0.5679 0.065 Uiso 1 1 calc R . . .
C13 C 0.30606(14) 0.1361(4) 0.7003(2) 0.0299(9) Uani 1 1 d . . . .
H13 H 0.2826 0.1176 0.6673 0.036 Uiso 1 1 calc R . . .
C14 C 0.29694(13) 0.2201(4) 0.7530(2) 0.0279(9) Uani 1 1 d . . . .
C15 C 0.25205(14) 0.2906(4) 0.7500(2) 0.0293(9) Uani 1 1 d . . . .
H15A H 0.2590 0.3774 0.7383 0.035 Uiso 1 1 calc R . . .
H15B H 0.2331 0.2565 0.7116 0.035 Uiso 1 1 calc R . . .
C16 C 0.21243(15) 0.1582(4) 0.8332(2) 0.0347(10) Uani 1 1 d . . . .
H16A H 0.2378 0.1046 0.8168 0.042 Uiso 1 1 calc R . . .
H16B H 0.1842 0.1346 0.8073 0.042 Uiso 1 1 calc R . . .
C17 C 0.20459(18) 0.1338(5) 0.9103(3) 0.0496(13) Uani 1 1 d . . . .
C18 C 0.18191(13) 0.3654(4) 0.8027(2) 0.0275(9) Uani 1 1 d . . . .
H18A H 0.1916 0.4502 0.7906 0.033 Uiso 1 1 calc R . . .
H18B H 0.1649 0.3315 0.7622 0.033 Uiso 1 1 calc R . . .
C19 C 0.15054(13) 0.3700(4) 0.8641(2) 0.0246(8) Uani 1 1 d . . . .
C20 C 0.16674(13) 0.4191(4) 0.9266(2) 0.0250(9) Uani 1 1 d . . . .
C21 C 0.13838(13) 0.4164(4) 0.9866(2) 0.0257(9) Uani 1 1 d . . . .
C22 C 0.15607(13) 0.4616(4) 1.0578(2) 0.0286(9) Uani 1 1 d . . . .
C23 C 0.19952(14) 0.3893(4) 1.0781(2) 0.0328(10) Uani 1 1 d . . . .
H23A H 0.1923 0.3012 1.0799 0.049 Uiso 1 1 calc R . . .
H23B H 0.2237 0.4037 1.0433 0.049 Uiso 1 1 calc R . . .
H23C H 0.2103 0.4167 1.1241 0.049 Uiso 1 1 calc R . . .
C24 C 0.16671(15) 0.5995(4) 1.0547(2) 0.0337(10) Uani 1 1 d . . . .
H24A H 0.1387 0.6447 1.0417 0.050 Uiso 1 1 calc R . . .
H24B H 0.1774 0.6275 1.1006 0.050 Uiso 1 1 calc R . . .
H24C H 0.1908 0.6146 1.0198 0.050 Uiso 1 1 calc R . . .
C25 C 0.12119(15) 0.4404(5) 1.1175(2) 0.0380(11) Uani 1 1 d . . . .
H25A H 0.1138 0.3525 1.1206 0.057 Uiso 1 1 calc R . . .
H25B H 0.1347 0.4680 1.1618 0.057 Uiso 1 1 calc R . . .
H25C H 0.0930 0.4872 1.1081 0.057 Uiso 1 1 calc R . . .
C26 C 0.09428(13) 0.3690(4) 0.9791(2) 0.0295(9) Uani 1 1 d . . . .
H26 H 0.0749 0.3679 1.0191 0.035 Uiso 1 1 calc R . . .
C27 C 0.07634(14) 0.3226(4) 0.9163(2) 0.0295(9) Uani 1 1 d . . . .
C28 C 0.02709(14) 0.2707(4) 0.9116(2) 0.0361(10) Uani 1 1 d . . . .
C29 C 0.01412(19) 0.2303(7) 0.8391(3) 0.0721(19) Uani 1 1 d . . . .
H29A H 0.0367 0.1702 0.8221 0.108 Uiso 1 1 calc R . . .
H29B H -0.0166 0.1925 0.8400 0.108 Uiso 1 1 calc R . . .
H29C H 0.0138 0.3019 0.8079 0.108 Uiso 1 1 calc R . . .
C30 C 0.02215(18) 0.1559(5) 0.9601(3) 0.0576(15) Uani 1 1 d . . . .
H30A H 0.0303 0.1787 1.0080 0.086 Uiso 1 1 calc R . . .
H30B H -0.0098 0.1265 0.9589 0.086 Uiso 1 1 calc R . . .
H30C H 0.0428 0.0906 0.9438 0.086 Uiso 1 1 calc R . . .
C31 C -0.00723(18) 0.3649(6) 0.9407(4) 0.082(2) Uani 1 1 d . . . .
H31A H 0.0022 0.3892 0.9878 0.123 Uiso 1 1 calc R . . .
H31B H -0.0078 0.4375 0.9103 0.123 Uiso 1 1 calc R . . .
H31C H -0.0381 0.3281 0.9424 0.123 Uiso 1 1 calc R . . .
C32 C 0.10564(13) 0.3232(4) 0.8592(2) 0.0268(9) Uani 1 1 d . . . .
H32 H 0.0951 0.2913 0.8158 0.032 Uiso 1 1 calc R . . .
O3A O 0.2469(2) 0.1883(5) 0.9501(3) 0.0420(13) Uani 0.6 1 d . P A 1
O3B O 0.1952(2) -0.0028(6) 0.9055(4) 0.0332(17) Uani 0.4 1 d . P A 2

loop_
_atom_site_aniso_label
_atom_site_aniso_U_11
_atom_site_aniso_U_22
_atom_site_aniso_U_33
_atom_site_aniso_U_23
_atom_site_aniso_U_13
_atom_site_aniso_U_12
Cu 0.0203(3) 0.0299(3) 0.0284(3) -0.0054(2) -0.00005(19) 0.0059(2)
O1 0.0227(14) 0.0363(17) 0.0377(16) -0.0106(14) -0.0006(13) 0.0080(13)
O2 0.0186(13) 0.0240(15) 0.0257(14) 0.0010(11) -0.0005(10) 0.0042(12)
N1 0.0237(17) 0.0251(18) 0.0232(17) -0.0031(13) 0.0003(13) 0.0029(14)
C1 0.025(2) 0.023(2) 0.031(2) 0.0024(17) 0.0041(16) 0.0044(17)
C2 0.024(2) 0.028(2) 0.031(2) -0.0006(17) 0.0043(17) 0.0055(18)
C3 0.028(2) 0.040(3) 0.041(3) -0.007(2) -0.0003(19) 0.008(2)
C4 0.029(2) 0.049(3) 0.072(4) -0.016(3) -0.002(2) 0.003(2)
C5 0.047(3) 0.091(4) 0.030(3) -0.003(3) -0.003(2) 0.026(3)
C6 0.029(2) 0.062(3) 0.047(3) -0.016(2) -0.007(2) 0.014(2)
C7 0.023(2) 0.028(2) 0.031(2) 0.0003(17) 0.0060(16) 0.0058(17)
C8 0.030(2) 0.027(2) 0.031(2) -0.0026(17) 0.0056(18) 0.0023(18)
C9 0.032(2) 0.031(2) 0.038(2) -0.0109(19) 0.0054(19) 0.0045(19)
C10 0.041(3) 0.035(3) 0.053(3) -0.009(2) 0.000(2) 0.007(2)
C11 0.049(3) 0.048(3) 0.043(3) -0.016(2) 0.017(2) -0.004(2)
C12 0.039(3) 0.050(3) 0.041(3) -0.019(2) 0.000(2) 0.009(2)
C13 0.027(2) 0.034(2) 0.029(2) -0.0042(18) 0.0012(17) 0.0034(19)
C14 0.025(2) 0.029(2) 0.030(2) 0.0003(17) 0.0034(16) 0.0045(17)
C15 0.028(2) 0.031(2) 0.029(2) -0.0046(18) -0.0005(17) 0.0067(18)
C16 0.029(2) 0.031(2) 0.045(3) -0.004(2) -0.0028(19) 0.0040(19)
C17 0.057(3) 0.040(3) 0.052(3) 0.015(2) 0.015(3) 0.008(3)
C18 0.025(2) 0.030(2) 0.027(2) -0.0034(17) -0.0038(16) 0.0082(18)
C19 0.023(2) 0.024(2) 0.027(2) -0.0002(16) 0.0027(16) 0.0075(17)
C20 0.022(2) 0.025(2) 0.028(2) 0.0005(17) -0.0010(16) 0.0078(17)
C21 0.025(2) 0.024(2) 0.028(2) -0.0013(17) 0.0001(16) 0.0066(17)
C22 0.023(2) 0.033(2) 0.029(2) -0.0027(18) 0.0028(16) 0.0037(18)
C23 0.027(2) 0.045(3) 0.026(2) 0.0040(19) -0.0018(17) 0.002(2)
C24 0.030(2) 0.043(3) 0.029(2) -0.0069(19) -0.0011(17) 0.007(2)
C25 0.032(2) 0.054(3) 0.029(2) -0.005(2) 0.0015(18) 0.000(2)
C26 0.023(2) 0.035(2) 0.031(2) 0.0012(18) 0.0035(17) 0.0046(18)
C27 0.026(2) 0.026(2) 0.036(2) 0.0010(18) -0.0008(18) 0.0023(18)
C28 0.025(2) 0.044(3) 0.040(2) -0.003(2) -0.0038(18) 0.002(2)
C29 0.051(3) 0.115(6) 0.050(3) -0.006(3) 0.000(3) -0.030(4)
C30 0.045(3) 0.063(4) 0.065(4) 0.003(3) -0.002(3) -0.006(3)
C31 0.026(3) 0.078(5) 0.141(7) -0.017(4) 0.016(3) -0.006(3)
C32 0.024(2) 0.026(2) 0.030(2) -0.0014(17) -0.0065(17) 0.0051(18)
O3A 0.055(3) 0.035(3) 0.035(3) -0.001(2) -0.012(3) 0.005(3)
O3B 0.036(4) 0.018(4) 0.045(5) 0.010(3) 0.013(3) 0.006(3)

loop_
_atom_type_symbol
_atom_type_description
_atom_type_scat_dispersion_real
_atom_type_scat_dispersion_imag
_atom_type_scat_source
C C 0.0033 0.0016 'International Tables Vol C Tables 4.2.6.8 and 6.1.1.4'
H H 0.0000 0.0000 'International Tables Vol C Tables 4.2.6.8 and 6.1.1.4'
N N 0.0061 0.0033 'International Tables Vol C Tables 4.2.6.8 and 6.1.1.4'
O O 0.0106 0.0060 'International Tables Vol C Tables 4.2.6.8 and 6.1.1.4'
Cu Cu 0.3201 1.2651 'International Tables Vol C Tables 4.2.6.8 and 6.1.1.4'

loop_
_geom_angle_atom_site_label_1
_geom_angle_atom_site_label_2
_geom_angle_atom_site_label_3
_geom_angle
_geom_angle_site_symmetry_1
_geom_angle_site_symmetry_3
O1 Cu Cu 123.65(10) . 2_565
O1 Cu O2 168.68(12) . .
O1 Cu O2 93.41(11) . 2_565
O1 Cu N1 96.83(12) . .
O1 Cu O3A 93.61(17) . .
O2 Cu Cu 47.93(8) . 2_565
O2 Cu Cu 45.24(7) 2_565 2_565
O2 Cu O2 75.29(12) . 2_565
O2 Cu N1 151.15(12) 2_565 .
O2 Cu N1 93.52(12) . .
O2 Cu O3A 92.82(16) . .
O2 Cu O3A 127.08(14) 2_565 .
N1 Cu Cu 107.90(9) . 2_565
N1 Cu O3A 79.17(15) . .
O3A Cu Cu 139.67(13) . 2_565
C1 O1 Cu 128.6(3) . .
Cu O2 Cu 86.83(10) . 2_565
C20 O2 Cu 129.5(2) . 2_565
C20 O2 Cu 124.0(2) . .
C15 N1 Cu 105.0(2) . .
C15 N1 C18 107.2(3) . .
C16 N1 Cu 115.4(2) . .
C16 N1 C15 109.2(3) . .
C16 N1 C18 112.5(3) . .
C18 N1 Cu 107.1(2) . .
O1 C1 C2 120.1(4) . .
O1 C1 C14 121.5(3) . .
C14 C1 C2 118.3(4) . .
C1 C2 C3 121.3(4) . .
C7 C2 C1 117.4(4) . .
C7 C2 C3 121.3(4) . .
C2 C3 C5 108.7(4) . .
C2 C3 C6 112.6(4) . .
C4 C3 C2 110.8(4) . .
C4 C3 C5 110.4(4) . .
C4 C3 C6 107.0(4) . .
C6 C3 C5 107.4(4) . .
C3 C4 H4A 109.5 . .
C3 C4 H4B 109.5 . .
C3 C4 H4C 109.5 . .
H4A C4 H4B 109.5 . .
H4A C4 H4C 109.5 . .
H4B C4 H4C 109.5 . .
C3 C5 H5A 109.5 . .
C3 C5 H5B 109.5 . .
C3 C5 H5C 109.5 . .
H5A C5 H5B 109.5 . .
H5A C5 H5C 109.5 . .
H5B C5 H5C 109.5 . .
C3 C6 H6A 109.5 . .
C3 C6 H6B 109.5 . .
C3 C6 H6C 109.5 . .
H6A C6 H6B 109.5 . .
H6A C6 H6C 109.5 . .
H6B C6 H6C 109.5 . .
C2 C7 H7 117.5 . .
C2 C7 C8 124.9(4) . .
C8 C7 H7 117.5 . .
C7 C8 C9 120.4(4) . .
C13 C8 C7 115.9(4) . .
C13 C8 C9 123.6(4) . .
C8 C9 C10 110.3(4) . .
C8 C9 C11 109.3(4) . .
C8 C9 C12 112.7(3) . .
C10 C9 C11 108.5(4) . .
C12 C9 C10 107.5(4) . .
C12 C9 C11 108.5(4) . .
C9 C10 H10A 109.5 . .
C9 C10 H10B 109.5 . .
C9 C10 H10C 109.5 . .
H10A C10 H10B 109.5 . .
H10A C10 H10C 109.5 . .
H10B C10 H10C 109.5 . .
C9 C11 H11A 109.5 . .
C9 C11 H11B 109.5 . .
C9 C11 H11C 109.5 . .
H11A C11 H11B 109.5 . .
H11A C11 H11C 109.5 . .
H11B C11 H11C 109.5 . .
C9 C12 H12A 109.5 . .
C9 C12 H12B 109.5 . .
C9 C12 H12C 109.5 . .
H12A C12 H12B 109.5 . .
H12A C12 H12C 109.5 . .
H12B C12 H12C 109.5 . .
C8 C13 H13 119.1 . .
C14 C13 C8 121.8(4) . .
C14 C13 H13 119.1 . .
C1 C14 C15 120.1(4) . .
C13 C14 C1 121.6(4) . .
C13 C14 C15 118.1(4) . .
N1 C15 C14 115.4(3) . .
N1 C15 H15A 108.4 . .
N1 C15 H15B 108.4 . .
C14 C15 H15A 108.4 . .
C14 C15 H15B 108.4 . .
H15A C15 H15B 107.5 . .
N1 C16 H16A 108.5 . .
N1 C16 H16B 108.5 . .
N1 C16 C17 114.9(4) . .
H16A C16 H16B 107.5 . .
C17 C16 H16A 108.5 . .
C17 C16 H16B 108.5 . .
C16 C17 O3A 106.9(4) . .
O3B C17 C16 98.0(5) . .
N1 C18 H18A 109.1 . .
N1 C18 H18B 109.1 . .
H18A C18 H18B 107.8 . .
C19 C18 N1 112.7(3) . .
C19 C18 H18A 109.1 . .
C19 C18 H18B 109.1 . .
C20 C19 C18 119.1(4) . .
C20 C19 C32 120.8(4) . .
C32 C19 C18 120.1(4) . .
O2 C20 C19 118.5(3) . .
O2 C20 C21 121.8(3) . .
C19 C20 C21 119.6(4) . .
C20 C21 C22 121.3(3) . .
C26 C21 C20 117.4(4) . .
C26 C21 C22 121.3(3) . .
C21 C22 C25 113.0(3) . .
C23 C22 C21 109.6(3) . .
C23 C22 C25 105.8(3) . .
C24 C22 C21 110.3(3) . .
C24 C22 C23 110.2(3) . .
C24 C22 C25 107.9(3) . .
C22 C23 H23A 109.5 . .
C22 C23 H23B 109.5 . .
C22 C23 H23C 109.5 . .
H23A C23 H23B 109.5 . .
H23A C23 H23C 109.5 . .
H23B C23 H23C 109.5 . .
C22 C24 H24A 109.5 . .
C22 C24 H24B 109.5 . .
C22 C24 H24C 109.5 . .
H24A C24 H24B 109.5 . .
H24A C24 H24C 109.5 . .
H24B C24 H24C 109.5 . .
C22 C25 H25A 109.5 . .
C22 C25 H25B 109.5 . .
C22 C25 H25C 109.5 . .
H25A C25 H25B 109.5 . .
H25A C25 H25C 109.5 . .
H25B C25 H25C 109.5 . .
C21 C26 H26 117.8 . .
C21 C26 C27 124.4(4) . .
C27 C26 H26 117.8 . .
C26 C27 C28 121.7(4) . .
C32 C27 C26 116.6(4) . .
C32 C27 C28 121.7(4) . .
C27 C28 C30 110.1(4) . .
C29 C28 C27 113.1(4) . .
C29 C28 C30 107.0(5) . .
C29 C28 C31 111.6(5) . .
C31 C28 C27 109.7(4) . .
C31 C28 C30 105.0(4) . .
C28 C29 H29A 109.5 . .
C28 C29 H29B 109.5 . .
C28 C29 H29C 109.5 . .
H29A C29 H29B 109.5 . .
H29A C29 H29C 109.5 . .
H29B C29 H29C 109.5 . .
C28 C30 H30A 109.5 . .
C28 C30 H30B 109.5 . .
C28 C30 H30C 109.5 . .
H30A C30 H30B 109.5 . .
H30A C30 H30C 109.5 . .
H30B C30 H30C 109.5 . .
C28 C31 H31A 109.5 . .
C28 C31 H31B 109.5 . .
C28 C31 H31C 109.5 . .
H31A C31 H31B 109.5 . .
H31A C31 H31C 109.5 . .
H31B C31 H31C 109.5 . .
C19 C32 H32 119.4 . .
C27 C32 C19 121.2(4) . .
C27 C32 H32 119.4 . .
C17 O3A Cu 103.7(3) . .

loop_
_geom_bond_atom_site_label_1
_geom_bond_atom_site_label_2
_geom_bond_distance
_geom_bond_site_symmetry_2
Cu Cu 2.7313(11) 2_565
Cu O1 1.855(3) .
Cu O2 1.942(2) .
Cu O2 2.031(3) 2_565
Cu N1 2.047(3) .
Cu O3A 2.438(5) .
O1 C1 1.329(5) .
O2 Cu 2.031(3) 2_565
O2 C20 1.355(4) .
N1 C15 1.494(5) .
N1 C16 1.492(5) .
N1 C18 1.500(5) .
C1 C2 1.431(5) .
C1 C14 1.397(6) .
C2 C3 1.527(6) .
C2 C7 1.383(5) .
C3 C4 1.513(7) .
C3 C5 1.559(7) .
C3 C6 1.544(6) .
C4 H4A 0.9800 .
C4 H4B 0.9800 .
C4 H4C 0.9800 .
C5 H5A 0.9800 .
C5 H5B 0.9800 .
C5 H5C 0.9800 .
C6 H6A 0.9800 .
C6 H6B 0.9800 .
C6 H6C 0.9800 .
C7 H7 0.9500 .
C7 C8 1.403(6) .
C8 C9 1.524(6) .
C8 C13 1.387(6) .
C9 C10 1.533(6) .
C9 C11 1.538(6) .
C9 C12 1.526(6) .
C10 H10A 0.9800 .
C10 H10B 0.9800 .
C10 H10C 0.9800 .
C11 H11A 0.9800 .
C11 H11B 0.9800 .
C11 H11C 0.9800 .
C12 H12A 0.9800 .
C12 H12B 0.9800 .
C12 H12C 0.9800 .
C13 H13 0.9500 .
C13 C14 1.385(6) .
C14 C15 1.510(5) .
C15 H15A 0.9900 .
C15 H15B 0.9900 .
C16 H16A 0.9900 .
C16 H16B 0.9900 .
C16 C17 1.517(7) .
C17 O3A 1.560(8) .
C17 O3B 1.511(8) .
C18 H18A 0.9900 .
C18 H18B 0.9900 .
C18 C19 1.488(5) .
C19 C20 1.390(5) .
C19 C32 1.400(5) .
C20 C21 1.414(5) .
C21 C22 1.536(5) .
C21 C26 1.385(6) .
C22 C23 1.534(5) .
C22 C24 1.530(6) .
C22 C25 1.544(5) .
C23 H23A 0.9800 .
C23 H23B 0.9800 .
C23 H23C 0.9800 .
C24 H24A 0.9800 .
C24 H24B 0.9800 .
C24 H24C 0.9800 .
C25 H25A 0.9800 .
C25 H25B 0.9800 .
C25 H25C 0.9800 .
C26 H26 0.9500 .
C26 C27 1.404(6) .
C27 C28 1.537(6) .
C27 C32 1.385(6) .
C28 C29 1.504(7) .
C28 C30 1.560(7) .
C28 C31 1.531(7) .
C29 H29A 0.9800 .
C29 H29B 0.9800 .
C29 H29C 0.9800 .
C30 H30A 0.9800 .
C30 H30B 0.9800 .
C30 H30C 0.9800 .
C31 H31A 0.9800 .
C31 H31B 0.9800 .
C31 H31C 0.9800 .
C32 H32 0.9500 .

loop_
_geom_torsion_atom_site_label_1
_geom_torsion_atom_site_label_2
_geom_torsion_atom_site_label_3
_geom_torsion_atom_site_label_4
_geom_torsion
_geom_torsion_site_symmetry_1
Cu Cu O1 C1 -120.1(3) 2_565
Cu O1 C1 C2 -161.4(3) .
Cu O1 C1 C14 19.4(6) .
Cu O2 C20 C19 -43.7(5) .
Cu O2 C20 C19 74.3(4) 2_565
Cu O2 C20 C21 133.0(3) .
Cu O2 C20 C21 -109.1(4) 2_565
Cu N1 C15 C14 64.9(4) .
Cu N1 C16 C17 35.0(4) .
Cu N1 C18 C19 -68.3(4) .
O1 C1 C2 C3 -1.9(6) .
O1 C1 C2 C7 -179.2(4) .
O1 C1 C14 C13 -178.4(4) .
O1 C1 C14 C15 6.4(6) .
O2 Cu O1 C1 -156.2(3) 2_565
O2 Cu O1 C1 -159.3(5) .
O2 C20 C21 C22 -0.8(6) .
O2 C20 C21 C26 -179.6(3) .
N1 Cu O1 C1 -3.3(3) .
N1 C16 C17 O3A -50.9(5) .
N1 C16 C17 O3B -178.9(4) .
N1 C18 C19 C20 61.1(5) .
N1 C18 C19 C32 -117.7(4) .
C1 C2 C3 C4 -57.2(5) .
C1 C2 C3 C5 64.3(5) .
C1 C2 C3 C6 -177.0(4) .
C1 C2 C7 C8 -2.0(6) .
C1 C14 C15 N1 -55.6(5) .
C2 C1 C14 C13 2.4(6) .
C2 C1 C14 C15 -172.8(4) .
C2 C7 C8 C9 177.2(4) .
C2 C7 C8 C13 1.6(6) .
C3 C2 C7 C8 -179.4(4) .
C7 C2 C3 C4 120.0(4) .
C7 C2 C3 C5 -118.5(4) .
C7 C2 C3 C6 0.3(6) .
C7 C8 C9 C10 54.7(5) .
C7 C8 C9 C11 -64.5(5) .
C7 C8 C9 C12 174.8(4) .
C7 C8 C13 C14 0.8(6) .
C8 C13 C14 C1 -2.9(6) .
C8 C13 C14 C15 172.4(4) .
C9 C8 C13 C14 -174.5(4) .
C13 C8 C9 C10 -130.1(4) .
C13 C8 C9 C11 110.7(5) .
C13 C8 C9 C12 -10.0(6) .
C13 C14 C15 N1 129.0(4) .
C14 C1 C2 C3 177.3(4) .
C14 C1 C2 C7 -0.1(6) .
C15 N1 C16 C17 152.9(4) .
C15 N1 C18 C19 179.5(3) .
C16 N1 C15 C14 -59.3(4) .
C16 N1 C18 C19 59.4(4) .
C16 C17 O3A Cu 39.1(4) .
C18 N1 C15 C14 178.5(3) .
C18 N1 C16 C17 -88.2(4) .
C18 C19 C20 O2 1.0(5) .
C18 C19 C20 C21 -175.7(3) .
C18 C19 C32 C27 177.8(4) .
C19 C20 C21 C22 175.8(4) .
C19 C20 C21 C26 -3.0(6) .
C20 C19 C32 C27 -1.0(6) .
C20 C21 C22 C23 -57.4(5) .
C20 C21 C22 C24 64.1(5) .
C20 C21 C22 C25 -175.1(4) .
C20 C21 C26 C27 0.8(6) .
C21 C26 C27 C28 179.7(4) .
C21 C26 C27 C32 1.2(6) .
C22 C21 C26 C27 -178.0(4) .
C26 C21 C22 C23 121.4(4) .
C26 C21 C22 C24 -117.1(4) .
C26 C21 C22 C25 3.7(6) .
C26 C27 C28 C29 177.8(5) .
C26 C27 C28 C30 -62.5(5) .
C26 C27 C28 C31 52.5(6) .
C26 C27 C32 C19 -1.1(6) .
C28 C27 C32 C19 -179.6(4) .
C32 C19 C20 O2 179.8(3) .
C32 C19 C20 C21 3.1(6) .
C32 C27 C28 C29 -3.8(6) .
C32 C27 C28 C30 115.9(5) .
C32 C27 C28 C31 -129.1(5) .
O3A Cu O1 C1 76.3(3) .
